data_4072062
loop_
_publ_author_name
'Trovitch, Ryan J.'
'Lobkovsky, Emil'
'Bouwkamp, Marco W.'
'Chirik, Paul J.'

_publ_section_title
;
 Carbon&#x2212;Oxygen Bond Cleavage by Bis(imino)pyridine Iron Compounds:
 Catalyst Deactivation Pathways and Observation of Acyl C&#x2212;O Bond
 Cleavage in Esters
;
_journal_issue 23
_journal_name_full Organometallics
_journal_page_first 6264
_journal_paper_doi 10.1021/om8005596
_journal_volume 27
_journal_year 2008
_chemical_formula_sum 'C38 H48 Fe N3 O'
_chemical_formula_weight 2378.50
_chemical_name_systematic
; 
 ? 
;
_space_group_IT_number 14
_symmetry_cell_setting monoclinic
_symmetry_space_group_name_Hall '-P 2ybc'
_symmetry_space_group_name_H-M 'P 1 21/c 1'
_atom_sites_solution_hydrogens mixed
_atom_sites_solution_primary direct
_atom_sites_solution_secondary difmap
_audit_creation_method SHELXL-97
_cell_angle_alpha 90.00
_cell_angle_beta 92.38(3)
_cell_angle_gamma 90.00
_cell_formula_units_Z 4
_cell_length_a 8.3464(17)
_cell_length_b 18.493(4)
_cell_length_c 21.547(4)
_cell_measurement_reflns_used 4200
_cell_measurement_temperature 173(2)
_cell_measurement_theta_max 37.271
_cell_measurement_theta_min 5.349
_cell_volume 3322.9(12)
_computing_cell_refinement 'Bruker SAINT+'
_computing_data_collection 'Bruker APEX2'
_computing_data_reduction 'Bruker SAINT+'
_computing_molecular_graphics 'Bruker SHELXTL'
_computing_publication_material 'Bruker SHELXTL'
_computing_structure_refinement 'SHELXL-97 (Sheldrick, 1997)'
_computing_structure_solution 'SHELXS-97 (Sheldrick, 1990)'
_diffrn_ambient_temperature 173(2)
_diffrn_measured_fraction_theta_full 0.963
_diffrn_measured_fraction_theta_max 0.963
_diffrn_measurement_device_type 'Bruker X8 APEX II diffractometer'
_diffrn_measurement_method 'phi and omega scans'
_diffrn_radiation_monochromator graphite
_diffrn_radiation_source 'fine-focus sealed tube'
_diffrn_radiation_type MoK\a
_diffrn_radiation_wavelength 0.71073
_diffrn_reflns_av_R_equivalents 0.0000
_diffrn_reflns_av_sigmaI/netI 0.2472
_diffrn_reflns_limit_h_max 11
_diffrn_reflns_limit_h_min -11
_diffrn_reflns_limit_k_max 24
_diffrn_reflns_limit_k_min 0
_diffrn_reflns_limit_l_max 28
_diffrn_reflns_limit_l_min 0
_diffrn_reflns_number 16422
_diffrn_reflns_theta_full 28.66
_diffrn_reflns_theta_max 28.66
_diffrn_reflns_theta_min 1.45
_exptl_absorpt_coefficient_mu 0.485
_exptl_absorpt_correction_T_max 0.9093
_exptl_absorpt_correction_T_min 0.8683
_exptl_absorpt_correction_type multi-scan
_exptl_absorpt_process_details TWINABS
_exptl_crystal_colour 'dark brown'
_exptl_crystal_density_diffrn 1.189
_exptl_crystal_density_method 'not measured'
_exptl_crystal_description block
_exptl_crystal_F_000 1276
_exptl_crystal_size_max 0.30
_exptl_crystal_size_mid 0.25
_exptl_crystal_size_min 0.20
_refine_diff_density_max 0.502
_refine_diff_density_min -0.381
_refine_diff_density_rms 0.062
_refine_ls_extinction_method none
_refine_ls_goodness_of_fit_ref 0.817
_refine_ls_hydrogen_treatment mixed
_refine_ls_matrix_type full
_refine_ls_number_parameters 433
_refine_ls_number_reflns 16517
_refine_ls_number_restraints 0
_refine_ls_restrained_S_all 0.817
_refine_ls_R_factor_all 0.1176
_refine_ls_R_factor_gt 0.0463
_refine_ls_shift/su_max 0.233
_refine_ls_shift/su_mean 0.003
_refine_ls_structure_factor_coef Fsqd
_refine_ls_weighting_details 'calc w=1/[\s^2^(Fo^2^)+(0.0417P)^2^+0.0000P] where P=(Fo^2^+2Fc^2^)/3'
_refine_ls_weighting_scheme calc
_refine_ls_wR_factor_gt 0.0984
_refine_ls_wR_factor_ref 0.1133
_reflns_number_gt 6534
_reflns_number_total 16517
_reflns_threshold_expression >2sigma(I)
_cod_data_source_file om8005596_si_006.cif
_cod_data_source_block mwb23
_cod_depositor_comments
;
The following automatic conversions were performed:

'_symmetry_cell_setting' value 'Monoclinic' changed to 'monoclinic'
according to /home/saulius/struct/CIF-dictionaries/cif_core.dic
dictionary named 'cif_core.dic' version 2.4.1 from 2010-06-29.

Automatic conversion script
Id: cif_fix_values 1715 2011-07-08 13:25:40Z adriana 
;
_cod_original_sg_symbol_H-M P2(1)/c
_cod_database_code 4072062

loop_
_symmetry_equiv_pos_as_xyz
'x, y, z'
'-x, y+1/2, -z+1/2'
'-x, -y, -z'
'x, -y-1/2, z-1/2'

loop_
_atom_site_label
_atom_site_type_symbol
_atom_site_fract_x
_atom_site_fract_y
_atom_site_fract_z
_atom_site_U_iso_or_equiv
_atom_site_adp_type
_atom_site_occupancy
_atom_site_symmetry_multiplicity
_atom_site_calc_flag
_atom_site_refinement_flags
Fe1 Fe 0.54244(4) 0.155970(18) 0.374242(15) 0.02756(11) Uani 1 1 d .
O1 O 0.6657(2) 0.22027(9) 0.33107(8) 0.0489(5) Uani 1 1 d .
N1 N 0.4952(2) 0.21333(9) 0.45692(8) 0.0255(5) Uani 1 1 d .
N2 N 0.4154(2) 0.08657(9) 0.42354(8) 0.0225(5) Uani 1 1 d .
N3 N 0.5230(2) 0.06035(9) 0.31794(8) 0.0237(5) Uani 1 1 d .
C1 C 0.3685(3) 0.21267(12) 0.55895(10) 0.0359(7) Uani 1 1 d .
H1A H 0.4652 0.2166 0.5861 0.054 Uiso 1 1 calc R
H1B H 0.2896 0.1821 0.5788 0.054 Uiso 1 1 calc R
H1C H 0.3230 0.2609 0.5516 0.054 Uiso 1 1 calc R
C2 C 0.4109(3) 0.17948(12) 0.49796(10) 0.0253(6) Uani 1 1 d .
C3 C 0.3623(3) 0.10625(12) 0.48046(10) 0.0225(6) Uani 1 1 d .
C4 C 0.2760(3) 0.05872(14) 0.51568(11) 0.0287(6) Uani 1 1 d .
H4 H 0.238(2) 0.0750(10) 0.5592(9) 0.028(6) Uiso 1 1 d .
C5 C 0.2434(3) -0.01044(14) 0.49364(12) 0.0303(7) Uani 1 1 d .
H5 H 0.188(2) -0.0460(10) 0.5135(8) 0.017(6) Uiso 1 1 d .
C6 C 0.2994(3) -0.03111(14) 0.43628(12) 0.0278(6) Uani 1 1 d .
H6 H 0.282(2) -0.0766(10) 0.4202(9) 0.021(7) Uiso 1 1 d .
C7 C 0.3829(3) 0.01815(12) 0.40153(10) 0.0224(6) Uani 1 1 d .
C8 C 0.4501(3) 0.00465(12) 0.34112(10) 0.0229(6) Uani 1 1 d .
C9 C 0.4360(3) -0.06798(12) 0.30977(10) 0.0376(7) Uani 1 1 d .
H9A H 0.4249 -0.0612 0.2647 0.056 Uiso 1 1 calc R
H9B H 0.3416 -0.0934 0.3243 0.056 Uiso 1 1 calc R
H9C H 0.5324 -0.0966 0.3199 0.056 Uiso 1 1 calc R
C10 C 0.5565(3) 0.28505(12) 0.46826(10) 0.0263(6) Uani 1 1 d .
C11 C 0.4694(3) 0.34463(14) 0.44417(10) 0.0281(6) Uani 1 1 d .
C12 C 0.5389(3) 0.41294(14) 0.45124(11) 0.0307(7) Uani 1 1 d .
H12 H 0.483(2) 0.4553(10) 0.4369(9) 0.024(7) Uiso 1 1 d .
C13 C 0.6884(3) 0.42240(14) 0.47987(11) 0.0309(7) Uani 1 1 d .
H13 H 0.734(2) 0.4708(11) 0.4849(9) 0.029(7) Uiso 1 1 d .
C14 C 0.7702(3) 0.36304(14) 0.50290(11) 0.0301(7) Uani 1 1 d .
H14 H 0.866(2) 0.3700(9) 0.5222(8) 0.007(6) Uiso 1 1 d .
C15 C 0.7072(3) 0.29346(13) 0.49866(10) 0.0265(6) Uani 1 1 d .
C16 C 0.3093(3) 0.33620(15) 0.41007(12) 0.0369(7) Uani 1 1 d .
H16 H 0.274(3) 0.2886(12) 0.4148(10) 0.042(8) Uiso 1 1 d .
C17 C 0.3243(3) 0.35086(14) 0.34017(11) 0.0512(8) Uani 1 1 d .
H17A H 0.3596 0.4008 0.3341 0.077 Uiso 1 1 calc R
H17B H 0.2199 0.3435 0.3186 0.077 Uiso 1 1 calc R
H17C H 0.4030 0.3176 0.3234 0.077 Uiso 1 1 calc R
C18 C 0.1803(3) 0.38435(13) 0.43712(11) 0.0442(8) Uani 1 1 d .
H18A H 0.1756 0.3754 0.4818 0.066 Uiso 1 1 calc R
H18B H 0.0760 0.3732 0.4168 0.066 Uiso 1 1 calc R
H18C H 0.2067 0.4352 0.4301 0.066 Uiso 1 1 calc R
C19 C 0.8039(3) 0.22954(14) 0.52339(12) 0.0376(7) Uani 1 1 d .
H19 H 0.739(2) 0.1870(11) 0.5209(9) 0.026(7) Uiso 1 1 d .
C20 C 0.9398(3) 0.21092(14) 0.48032(12) 0.0575(9) Uani 1 1 d .
H20A H 0.8960 0.2057 0.4377 0.086 Uiso 1 1 calc R
H20B H 0.9903 0.1654 0.4938 0.086 Uiso 1 1 calc R
H20C H 1.0198 0.2497 0.4820 0.086 Uiso 1 1 calc R
C21 C 0.8698(3) 0.24025(15) 0.59002(12) 0.0636(9) Uani 1 1 d .
H21A H 0.9498 0.2791 0.5910 0.095 Uiso 1 1 calc R
H21B H 0.9199 0.1953 0.6051 0.095 Uiso 1 1 calc R
H21C H 0.7819 0.2532 0.6167 0.095 Uiso 1 1 calc R
C22 C 0.6067(3) 0.05512(11) 0.26089(10) 0.0251(6) Uani 1 1 d .
C23 C 0.5272(3) 0.07550(12) 0.20466(11) 0.0282(6) Uani 1 1 d .
C24 C 0.6187(3) 0.07882(13) 0.15230(12) 0.0327(7) Uani 1 1 d .
H24 H 0.564(2) 0.0928(10) 0.1167(9) 0.018(6) Uiso 1 1 d .
C25 C 0.7803(3) 0.06159(13) 0.15511(12) 0.0338(7) Uani 1 1 d .
H25 H 0.839(2) 0.0602(11) 0.1171(10) 0.040(7) Uiso 1 1 d .
C26 C 0.8540(3) 0.04043(13) 0.21022(12) 0.0318(7) Uani 1 1 d .
H26 H 0.957(2) 0.0274(11) 0.2136(9) 0.032(7) Uiso 1 1 d .
C27 C 0.7694(3) 0.03728(12) 0.26498(11) 0.0279(6) Uani 1 1 d .
C28 C 0.3500(3) 0.09517(15) 0.20179(12) 0.0368(7) Uani 1 1 d .
H28 H 0.300(2) 0.0686(9) 0.2358(8) 0.013(5) Uiso 1 1 d .
C29 C 0.2656(3) 0.07394(15) 0.14010(12) 0.0560(9) Uani 1 1 d .
H29A H 0.3134 0.1005 0.1061 0.084 Uiso 1 1 calc R
H29B H 0.1513 0.0859 0.1413 0.084 Uiso 1 1 calc R
H29C H 0.2779 0.0219 0.1334 0.084 Uiso 1 1 calc R
C30 C 0.3263(3) 0.17634(14) 0.21538(13) 0.0616(9) Uani 1 1 d .
H30A H 0.3774 0.1883 0.2559 0.092 Uiso 1 1 calc R
H30B H 0.2114 0.1871 0.2159 0.092 Uiso 1 1 calc R
H30C H 0.3750 0.2052 0.1830 0.092 Uiso 1 1 calc R
C31 C 0.8578(3) 0.01711(15) 0.32535(12) 0.0384(7) Uani 1 1 d .
H31 H 0.783(2) 0.0151(10) 0.3560(9) 0.029(7) Uiso 1 1 d .
C32 C 0.9315(3) -0.05802(13) 0.32284(12) 0.0530(8) Uani 1 1 d .
H32A H 0.8479 -0.0934 0.3114 0.080 Uiso 1 1 calc R
H32B H 0.9801 -0.0704 0.3637 0.080 Uiso 1 1 calc R
H32C H 1.0141 -0.0587 0.2918 0.080 Uiso 1 1 calc R
C33 C 0.9848(3) 0.07466(14) 0.34458(11) 0.0541(8) Uani 1 1 d .
H33A H 1.0686 0.0756 0.3141 0.081 Uiso 1 1 calc R
H33B H 1.0326 0.0626 0.3856 0.081 Uiso 1 1 calc R
H33C H 0.9336 0.1223 0.3463 0.081 Uiso 1 1 calc R
C34 C 0.7361(4) 0.23303(15) 0.27682(14) 0.0708(10) Uani 1 1 d .
H34A H 0.6523 0.2351 0.2430 0.085 Uiso 1 1 calc R
H34B H 0.8083 0.1922 0.2680 0.085 Uiso 1 1 calc R
C35 C 0.8291(3) 0.30068(14) 0.27677(13) 0.0417(8) Uani 1 1 d .
H35A H 0.8926 0.3105 0.2422 0.050 Uiso 1 1 calc R
C36 C 0.8289(3) 0.34766(17) 0.32154(13) 0.0650(9) Uani 1 1 d .
H36A H 0.7665 0.3392 0.3567 0.078 Uiso 1 1 calc R
H36C H 0.8912 0.3905 0.3191 0.078 Uiso 1 1 calc R

loop_
_atom_site_aniso_label
_atom_site_aniso_U_11
_atom_site_aniso_U_22
_atom_site_aniso_U_33
_atom_site_aniso_U_23
_atom_site_aniso_U_13
_atom_site_aniso_U_12
Fe1 0.0364(2) 0.0236(2) 0.02355(19) -0.00010(18) 0.01146(16) -0.0047(2)
O1 0.0724(14) 0.0444(12) 0.0327(11) -0.0056(9) 0.0346(10) -0.0161(10)
N1 0.0338(13) 0.0165(11) 0.0266(12) -0.0001(9) 0.0066(10) -0.0015(10)
N2 0.0281(13) 0.0207(12) 0.0193(11) -0.0010(9) 0.0092(9) -0.0028(10)
N3 0.0297(13) 0.0235(12) 0.0182(11) 0.0028(9) 0.0066(9) 0.0013(10)
C1 0.0469(18) 0.0346(16) 0.0272(16) -0.0044(12) 0.0126(13) -0.0012(14)
C2 0.0283(16) 0.0250(15) 0.0225(14) 0.0030(11) 0.0009(12) 0.0059(12)
C3 0.0206(15) 0.0261(15) 0.0212(14) 0.0056(11) 0.0045(11) 0.0019(12)
C4 0.0306(17) 0.0349(18) 0.0210(15) 0.0067(13) 0.0065(13) 0.0039(14)
C5 0.0338(17) 0.0292(18) 0.0282(16) 0.0108(14) 0.0059(13) -0.0044(14)
C6 0.0298(17) 0.0197(16) 0.0338(17) 0.0031(13) 0.0007(13) -0.0047(13)
C7 0.0210(15) 0.0263(15) 0.0199(14) 0.0052(11) 0.0006(11) -0.0024(12)
C8 0.0235(15) 0.0232(15) 0.0216(14) 0.0003(12) -0.0050(12) 0.0016(12)
C9 0.0505(19) 0.0292(16) 0.0334(16) -0.0082(12) 0.0043(13) -0.0055(14)
C10 0.0388(17) 0.0219(15) 0.0190(14) -0.0014(11) 0.0081(12) 0.0022(14)
C11 0.0360(16) 0.0213(14) 0.0269(14) -0.0019(13) 0.0015(12) 0.0040(15)
C12 0.043(2) 0.0222(17) 0.0275(15) 0.0015(13) 0.0031(14) 0.0065(15)
C13 0.045(2) 0.0188(17) 0.0291(16) -0.0028(13) 0.0048(14) -0.0032(15)
C14 0.0308(18) 0.034(2) 0.0250(16) -0.0057(13) -0.0008(13) -0.0033(15)
C15 0.0357(18) 0.0228(16) 0.0213(15) -0.0027(12) 0.0062(12) -0.0016(14)
C16 0.0418(19) 0.0248(18) 0.0436(18) 0.0034(15) -0.0029(14) -0.0002(16)
C17 0.054(2) 0.059(2) 0.0397(18) -0.0051(16) -0.0103(14) 0.0095(17)
C18 0.0425(19) 0.0440(18) 0.0462(18) 0.0028(14) 0.0046(15) 0.0034(15)
C19 0.0405(19) 0.0250(18) 0.0467(19) 0.0047(14) -0.0054(15) -0.0019(15)
C20 0.055(2) 0.052(2) 0.065(2) -0.0098(16) -0.0031(17) 0.0219(17)
C21 0.081(3) 0.060(2) 0.048(2) 0.0098(16) -0.0150(18) 0.0235(18)
C22 0.0340(17) 0.0206(14) 0.0210(15) -0.0007(11) 0.0056(13) 0.0007(13)
C23 0.0343(17) 0.0235(15) 0.0270(15) -0.0009(11) 0.0035(13) -0.0015(13)
C24 0.044(2) 0.0366(17) 0.0178(16) 0.0037(13) 0.0024(15) -0.0015(15)
C25 0.044(2) 0.0345(17) 0.0236(17) -0.0018(13) 0.0112(15) -0.0014(14)
C26 0.0329(19) 0.0352(17) 0.0278(17) 0.0006(13) 0.0074(15) 0.0064(15)
C27 0.0353(17) 0.0257(15) 0.0230(15) 0.0003(12) 0.0051(13) 0.0040(13)
C28 0.0378(18) 0.0482(19) 0.0245(16) 0.0099(14) 0.0027(14) 0.0021(15)
C29 0.042(2) 0.082(2) 0.043(2) 0.0027(17) -0.0062(15) -0.0061(17)
C30 0.057(2) 0.065(2) 0.062(2) -0.0010(17) -0.0033(17) 0.0261(17)
C31 0.0370(19) 0.053(2) 0.0264(17) 0.0030(14) 0.0112(15) 0.0158(16)
C32 0.058(2) 0.053(2) 0.0485(19) 0.0158(15) 0.0055(15) 0.0176(17)
C33 0.058(2) 0.066(2) 0.0380(18) -0.0100(15) -0.0102(15) 0.0196(18)
C34 0.096(3) 0.040(2) 0.078(3) 0.0018(18) 0.011(2) -0.0217(19)
C35 0.046(2) 0.0384(19) 0.0416(19) 0.0061(15) 0.0142(15) -0.0111(15)
C36 0.075(2) 0.066(2) 0.054(2) 0.0102(19) 0.0000(17) -0.023(2)

loop_
_atom_type_symbol
_atom_type_description
_atom_type_scat_dispersion_real
_atom_type_scat_dispersion_imag
_atom_type_scat_source
C C 0.0033 0.0016 'International Tables Vol C Tables 4.2.6.8 and 6.1.1.4'
H H 0.0000 0.0000 'International Tables Vol C Tables 4.2.6.8 and 6.1.1.4'
Fe Fe 0.3463 0.8444 'International Tables Vol C Tables 4.2.6.8 and 6.1.1.4'
N N 0.0061 0.0033 'International Tables Vol C Tables 4.2.6.8 and 6.1.1.4'
O O 0.0106 0.0060 'International Tables Vol C Tables 4.2.6.8 and 6.1.1.4'

loop_
_geom_angle_atom_site_label_1
_geom_angle_atom_site_label_2
_geom_angle_atom_site_label_3
_geom_angle
O1 Fe1 N2 177.84(8)
O1 Fe1 N1 103.14(7)
N2 Fe1 N1 75.75(7)
O1 Fe1 N3 106.03(7)
N2 Fe1 N3 75.05(7)
N1 Fe1 N3 150.80(7)
C34 O1 Fe1 144.99(17)
C2 N1 C10 121.49(18)
C2 N1 Fe1 116.77(15)
C10 N1 Fe1 121.71(13)
C3 N2 C7 119.13(18)
C3 N2 Fe1 120.23(14)
C7 N2 Fe1 120.63(14)
C8 N3 C22 121.52(18)
C8 N3 Fe1 117.33(14)
C22 N3 Fe1 120.60(14)
N1 C2 C3 114.84(19)
N1 C2 C1 123.1(2)
C3 C2 C1 122.1(2)
N2 C3 C4 121.2(2)
N2 C3 C2 112.40(19)
C4 C3 C2 126.4(2)
C3 C4 C5 119.8(2)
C4 C5 C6 119.2(2)
C7 C6 C5 119.6(2)
N2 C7 C6 121.0(2)
N2 C7 C8 112.79(19)
C6 C7 C8 126.1(2)
N3 C8 C7 114.1(2)
N3 C8 C9 124.1(2)
C7 C8 C9 121.8(2)
C15 C10 C11 121.7(2)
C15 C10 N1 119.2(2)
C11 C10 N1 119.0(2)
C12 C11 C10 117.5(2)
C12 C11 C16 120.2(2)
C10 C11 C16 122.2(2)
C13 C12 C11 121.8(2)
C14 C13 C12 119.1(3)
C13 C14 C15 122.3(3)
C14 C15 C10 117.5(2)
C14 C15 C19 120.3(2)
C10 C15 C19 122.1(2)
C11 C16 C18 112.2(2)
C11 C16 C17 110.6(2)
C18 C16 C17 110.9(2)
C15 C19 C21 113.2(2)
C15 C19 C20 111.0(2)
C21 C19 C20 110.5(2)
C27 C22 C23 122.6(2)
C27 C22 N3 117.8(2)
C23 C22 N3 119.2(2)
C24 C23 C22 117.1(2)
C24 C23 C28 121.5(2)
C22 C23 C28 121.4(2)
C25 C24 C23 121.4(3)
C26 C25 C24 120.3(3)
C25 C26 C27 121.2(3)
C22 C27 C26 117.4(2)
C22 C27 C31 123.3(2)
C26 C27 C31 119.3(2)
C23 C28 C29 112.7(2)
C23 C28 C30 110.9(2)
C29 C28 C30 110.9(2)
C27 C31 C32 112.2(2)
C27 C31 C33 111.4(2)
C32 C31 C33 111.4(2)
O1 C34 C35 113.4(2)
C36 C35 C34 123.5(3)

loop_
_geom_bond_atom_site_label_1
_geom_bond_atom_site_label_2
_geom_bond_distance
Fe1 O1 1.8486(16)
Fe1 N2 1.9983(17)
Fe1 N1 2.1242(17)
Fe1 N3 2.1467(18)
O1 C34 1.351(3)
N1 C2 1.312(3)
N1 C10 1.439(3)
N2 C3 1.370(2)
N2 C7 1.374(3)
N3 C8 1.306(2)
N3 C22 1.442(3)
C1 C2 1.506(3)
C2 C3 1.459(3)
C3 C4 1.383(3)
C4 C5 1.387(3)
C5 C6 1.393(3)
C6 C7 1.385(3)
C7 C8 1.460(3)
C8 C9 1.506(3)
C10 C15 1.403(3)
C10 C11 1.407(3)
C11 C12 1.396(3)
C11 C16 1.506(3)
C12 C13 1.380(3)
C13 C14 1.375(3)
C14 C15 1.392(3)
C15 C19 1.515(3)
C16 C18 1.531(3)
C16 C17 1.541(3)
C19 C21 1.529(3)
C19 C20 1.534(3)
C22 C27 1.397(3)
C22 C23 1.408(3)
C23 C24 1.390(3)
C23 C28 1.522(3)
C24 C25 1.385(3)
C25 C26 1.371(3)
C26 C27 1.401(3)
C27 C31 1.515(3)
C28 C29 1.529(3)
C28 C30 1.544(3)
C31 C32 1.522(3)
C31 C33 1.546(3)
C34 C35 1.472(3)
C35 C36 1.298(3)
